data_2018967
loop_
_publ_author_name
'Smith, Graham'
'Wermuth, Urs D.'

_publ_section_title
;
 Proton-transfer compounds with
 4-amino-<i>N</i>-(4,6-dimethylpyrimidin-2-yl)benzenesulfonamide
 (sulfamethazine): the structures and hydrogen bonding in the salts with
 5-nitrosalicylic acid and picric acid
;
_journal_coeditor_code KY3031
_journal_issue 5
_journal_name_full 'Acta Crystallographica Section C'
_journal_page_first 538
_journal_page_last 543
_journal_paper_doi 10.1107/S0108270113009487
_journal_volume 69
_journal_year 2013
_chemical_formula_iupac 'C12 H15 N4 O2 S + , C6 H2 N3 O7 -'
_chemical_formula_moiety 'C12 H15 N4 O2 S +, C6 H2 N3 O7 -'
_chemical_formula_sum 'C18 H17 N7 O9 S'
_chemical_formula_weight 507.45
_chemical_melting_point_gt 469
_chemical_melting_point_lt 471
_chemical_name_common 'sulfamethazinium picrate'
_chemical_name_systematic
;
2-(4-Aminobenzenesulfonamido)-4,6-dimethylpyrimidinium
2,4,6-trinitrophenolate
;
_space_group_IT_number 14
_symmetry_cell_setting monoclinic
_symmetry_space_group_name_Hall '-P 2ybc'
_symmetry_space_group_name_H-M 'P 1 21/c 1'
_atom_sites_solution_hydrogens geom
_atom_sites_solution_primary direct
_atom_sites_solution_secondary difmap
_audit_creation_method SHELXL97
_cell_angle_alpha 90.00
_cell_angle_beta 99.158(3)
_cell_angle_gamma 90.00
_cell_formula_units_Z 4
_cell_length_a 8.3131(2)
_cell_length_b 19.2779(5)
_cell_length_c 13.4483(4)
_cell_measurement_reflns_used 7676
_cell_measurement_temperature 200.0(10)
_cell_measurement_theta_max 28.83
_cell_measurement_theta_min 3.16
_cell_volume 2127.74(10)
_computing_cell_refinement 'CrysAlis PRO (Oxford Diffraction, 2010)'
_computing_data_collection 'CrysAlis PRO (Oxford Diffraction, 2010)'
_computing_data_reduction 'CrysAlis PRO (Oxford Diffraction, 2010)'
_computing_molecular_graphics 'PLATON (Spek, 2009)'
_computing_publication_material 'PLATON (Spek, 2009)'
_computing_structure_refinement
;
SHELXL97 (Sheldrick, 2008) within WinGX (Farrugia, 2012)
;
_computing_structure_solution 'SIR92 (Altomare <i>et al.</i>, 1993)'
_diffrn_ambient_temperature 200.0(10)
_diffrn_detector_area_resol_mean 16.077
_diffrn_measured_fraction_theta_full 0.998
_diffrn_measured_fraction_theta_max 0.998
_diffrn_measurement_device_type 'Oxford Gemini-S CCD area-detector'
_diffrn_measurement_method \w
_diffrn_radiation_monochromator graphite
_diffrn_radiation_source 'Enhance (Mo) X-ray source'
_diffrn_radiation_type MoK\a
_diffrn_radiation_wavelength 0.71073
_diffrn_reflns_av_R_equivalents 0.0240
_diffrn_reflns_av_sigmaI/netI 0.0285
_diffrn_reflns_limit_h_max 10
_diffrn_reflns_limit_h_min -8
_diffrn_reflns_limit_k_max 23
_diffrn_reflns_limit_k_min -23
_diffrn_reflns_limit_l_max 16
_diffrn_reflns_limit_l_min -15
_diffrn_reflns_number 14211
_diffrn_reflns_theta_full 25.99
_diffrn_reflns_theta_max 25.99
_diffrn_reflns_theta_min 3.25
_diffrn_standards_number 0
_exptl_absorpt_coefficient_mu 0.222
_exptl_absorpt_correction_T_max 0.981
_exptl_absorpt_correction_T_min 0.970
_exptl_absorpt_correction_type multi-scan
_exptl_absorpt_process_details '(CrysAlis PRO; Oxford Diffraction, 2010)'
_exptl_crystal_colour yellow
_exptl_crystal_density_diffrn 1.584
_exptl_crystal_density_method 'not measured'
_exptl_crystal_description block
_exptl_crystal_F_000 1048
_exptl_crystal_size_max 0.35
_exptl_crystal_size_mid 0.35
_exptl_crystal_size_min 0.26
_refine_diff_density_max 0.266
_refine_diff_density_min -0.418
_refine_ls_extinction_method none
_refine_ls_goodness_of_fit_ref 1.042
_refine_ls_hydrogen_treatment mixed
_refine_ls_matrix_type full
_refine_ls_number_parameters 334
_refine_ls_number_reflns 4171
_refine_ls_number_restraints 0
_refine_ls_restrained_S_all 1.042
_refine_ls_R_factor_all 0.0479
_refine_ls_R_factor_gt 0.0344
_refine_ls_shift/su_max 0.005
_refine_ls_shift/su_mean 0.000
_refine_ls_structure_factor_coef Fsqd
_refine_ls_weighting_details 'calc w = 1/[\s^2^(Fo^2^)+(0.0541P)^2^+0.1041P] where P=(Fo^2^+2Fc^2^)/3'
_refine_ls_weighting_scheme calc
_refine_ls_wR_factor_gt 0.0873
_refine_ls_wR_factor_ref 0.0913
_reflns_number_gt 3318
_reflns_number_total 4171
_reflns_threshold_expression I>2\s(I)
_cod_data_source_file ky3031.cif
_cod_data_source_block II
_cod_original_sg_symbol_H-M 'P 21/c'
_cod_database_code 2018967
_cod_database_fobs_code 2018967

loop_
_symmetry_equiv_pos_as_xyz
'x, y, z'
'-x, y+1/2, -z+1/2'
'-x, -y, -z'
'x, -y+1/2, z+1/2'

loop_
_atom_site_aniso_label
_atom_site_aniso_U_11
_atom_site_aniso_U_22
_atom_site_aniso_U_33
_atom_site_aniso_U_12
_atom_site_aniso_U_13
_atom_site_aniso_U_23
S1A 0.0292(2) 0.0220(2) 0.0337(3) -0.0017(2) 0.0023(2) 0.0062(2)
O11A 0.0486(8) 0.0353(7) 0.0360(8) -0.0070(6) -0.0037(6) 0.0162(6)
O12A 0.0287(7) 0.0291(7) 0.0572(9) 0.0035(5) 0.0089(6) 0.0007(6)
N1A 0.0241(7) 0.0244(7) 0.0228(8) -0.0015(5) 0.0016(6) 0.0012(6)
N2A 0.0349(8) 0.0273(8) 0.0241(9) -0.0086(6) 0.0034(7) 0.0022(6)
N3A 0.0256(7) 0.0250(7) 0.0253(8) -0.0006(6) 0.0036(6) -0.0002(6)
N41A 0.0290(9) 0.0555(11) 0.0403(11) -0.0033(7) 0.0029(8) 0.0042(8)
C2A 0.0207(8) 0.0210(8) 0.0280(9) 0.0009(6) 0.0045(7) 0.0006(6)
C4A 0.0212(8) 0.0267(8) 0.0265(9) 0.0051(6) 0.0050(7) 0.0011(7)
C5A 0.0256(9) 0.0267(9) 0.0292(10) 0.0008(6) 0.0089(7) 0.0049(7)
C6A 0.0194(8) 0.0221(8) 0.0323(10) 0.0012(6) 0.0061(7) 0.0031(7)
C11A 0.0264(9) 0.0203(8) 0.0286(10) -0.0028(6) 0.0054(7) 0.0032(7)
C21A 0.0348(10) 0.0327(9) 0.0236(10) -0.0052(7) 0.0084(7) 0.0015(7)
C31A 0.0284(9) 0.0350(10) 0.0347(11) -0.0029(7) 0.0138(8) 0.0017(8)
C41A 0.0274(9) 0.0221(8) 0.0330(10) -0.0024(6) 0.0045(7) 0.0032(7)
C42A 0.0379(10) 0.0370(10) 0.0266(10) -0.0003(8) 0.0064(8) -0.0009(8)
C51A 0.0354(10) 0.0295(9) 0.0250(10) 0.0003(7) 0.0051(8) -0.0021(7)
C61A 0.0297(9) 0.0255(9) 0.0309(10) 0.0010(7) 0.0114(8) -0.0023(7)
C62A 0.0301(9) 0.0283(9) 0.0390(11) -0.0059(7) 0.0041(8) -0.0008(8)
O1 0.0325(7) 0.0420(7) 0.0225(7) -0.0006(5) 0.0009(5) 0.0029(5)
O21 0.0460(8) 0.0731(10) 0.0279(8) 0.0014(7) 0.0127(6) -0.0108(7)
O22 0.0446(8) 0.0470(8) 0.0493(9) -0.0146(6) 0.0213(7) 0.0014(6)
O41 0.0370(9) 0.0912(12) 0.0393(9) -0.0111(8) -0.0076(7) 0.0123(8)
O42 0.0496(8) 0.0635(9) 0.0298(8) 0.0009(7) 0.0071(7) 0.0190(7)
O61 0.0303(7) 0.0740(10) 0.0462(9) 0.0036(6) 0.0153(7) 0.0032(7)
O62 0.0344(8) 0.0657(9) 0.0420(9) -0.0154(6) -0.0012(6) -0.0027(7)
N2 0.0314(8) 0.0318(8) 0.0288(9) 0.0044(6) 0.0097(7) 0.0029(6)
N4 0.0355(9) 0.0371(8) 0.0288(9) 0.0012(7) 0.0008(7) 0.0043(7)
N6 0.0261(8) 0.0386(8) 0.0353(9) -0.0043(6) 0.0050(7) 0.0052(7)
C1 0.0303(9) 0.0217(8) 0.0224(9) -0.0014(6) 0.0042(7) -0.0030(6)
C2 0.0262(9) 0.0225(8) 0.0232(9) -0.0015(6) 0.0075(7) -0.0004(6)
C3 0.0227(8) 0.0225(8) 0.0298(10) -0.0015(6) 0.0030(7) -0.0005(7)
C4 0.0317(10) 0.0227(8) 0.0220(9) -0.0001(7) 0.0027(7) 0.0003(7)
C5 0.0301(9) 0.0234(8) 0.0240(9) -0.0030(6) 0.0090(7) 0.0010(7)
C6 0.0239(9) 0.0248(8) 0.0291(10) -0.0034(6) 0.0046(7) -0.0011(7)

loop_
_atom_site_type_symbol
_atom_site_label
_atom_site_fract_x
_atom_site_fract_y
_atom_site_fract_z
_atom_site_U_iso_or_equiv
_atom_site_thermal_displace_type
_atom_site_calc_flag
_atom_site_refinement_flags
_atom_site_occupancy
S S1A 1.01736(5) 0.72633(2) 0.40874(3) 0.02860(10) Uani . . 1.000
O O11A 1.01403(16) 0.74900(6) 0.30725(10) 0.0411(4) Uani . . 1.000
O O12A 0.91002(15) 0.75680(6) 0.46966(11) 0.0381(4) Uani . . 1.000
N N1A 0.81196(16) 0.54828(6) 0.42730(11) 0.0240(4) Uani . . 1.000
N N2A 0.96357(18) 0.64262(7) 0.39275(12) 0.0289(5) Uani . . 1.000
N N3A 0.95185(16) 0.61463(7) 0.56049(10) 0.0254(4) Uani . . 1.000
N N41A 1.6891(2) 0.73736(9) 0.62678(16) 0.0419(6) Uani . . 1.000
C C2A 0.90857(19) 0.60189(8) 0.46347(13) 0.0232(5) Uani . . 1.000
C C4A 0.89632(19) 0.57061(8) 0.62539(13) 0.0247(5) Uani . . 1.000
C C5A 0.79877(19) 0.51355(8) 0.59168(13) 0.0267(5) Uani . . 1.000
C C6A 0.75510(18) 0.50281(8) 0.49024(13) 0.0244(5) Uani . . 1.000
C C11A 1.2145(2) 0.72872(8) 0.47392(13) 0.0250(5) Uani . . 1.000
C C21A 1.3454(2) 0.72025(8) 0.42106(13) 0.0300(6) Uani . . 1.000
C C31A 1.5022(2) 0.72321(9) 0.47158(14) 0.0317(6) Uani . . 1.000
C C41A 1.5335(2) 0.73431(8) 0.57572(13) 0.0275(5) Uani . . 1.000
C C42A 0.9460(2) 0.58500(9) 0.73449(13) 0.0337(6) Uani . . 1.000
C C51A 1.4001(2) 0.74275(8) 0.62754(14) 0.0299(6) Uani . . 1.000
C C61A 1.2436(2) 0.73988(8) 0.57729(13) 0.0280(5) Uani . . 1.000
C C62A 0.6501(2) 0.44540(9) 0.44236(15) 0.0326(6) Uani . . 1.000
O O1 0.81506(14) 0.55856(6) 0.23824(9) 0.0327(4) Uani . . 1.000
O O21 0.51094(17) 0.58897(8) 0.28921(10) 0.0483(5) Uani . . 1.000
O O22 0.35141(16) 0.52229(7) 0.18893(11) 0.0455(5) Uani . . 1.000
O O41 0.33961(17) 0.59866(9) -0.16549(11) 0.0573(6) Uani . . 1.000
O O42 0.56354(17) 0.63473(7) -0.20899(10) 0.0476(5) Uani . . 1.000
O O61 1.06573(16) 0.58522(8) 0.01325(11) 0.0492(5) Uani . . 1.000
O O62 1.06389(16) 0.62078(8) 0.16560(11) 0.0482(5) Uani . . 1.000
N N2 0.46886(17) 0.56092(7) 0.20714(11) 0.0301(5) Uani . . 1.000
N N4 0.48456(19) 0.61225(8) -0.14630(12) 0.0343(5) Uani . . 1.000
N N6 0.99501(17) 0.59915(8) 0.08397(12) 0.0333(5) Uani . . 1.000
C C1 0.7383(2) 0.57497(8) 0.15227(12) 0.0248(5) Uani . . 1.000
C C2 0.56423(19) 0.57448(8) 0.12657(12) 0.0236(5) Uani . . 1.000
C C3 0.4795(2) 0.58495(8) 0.03122(13) 0.0251(5) Uani . . 1.000
C C4 0.5685(2) 0.60005(8) -0.04467(13) 0.0256(5) Uani . . 1.000
C C5 0.7370(2) 0.60378(8) -0.02677(13) 0.0253(5) Uani . . 1.000
C C6 0.81761(19) 0.59217(8) 0.06853(13) 0.0259(5) Uani . . 1.000
H H42A 1.706(3) 0.7434(12) 0.693(2) 0.061(8) Uiso . . 1.000
H H1A 0.784(3) 0.5461(10) 0.3591(17) 0.048(6) Uiso . . 1.000
H H2A 0.943(2) 0.6323(10) 0.3307(16) 0.037(6) Uiso . . 1.000
H H5A 0.76320 0.48260 0.63860 0.0320 Uiso calc R 1.000
H H21A 1.32560 0.71250 0.35040 0.0360 Uiso calc R 1.000
H H31A 1.59070 0.71770 0.43540 0.0380 Uiso calc R 1.000
H H41A 1.771(3) 0.7388(10) 0.5900(16) 0.039(6) Uiso . . 1.000
H H48A 1.06370 0.57810 0.75290 0.0510 Uiso calc . 0.500
H H43A 0.88850 0.55330 0.77380 0.0510 Uiso calc . 0.500
H H44A 0.91840 0.63300 0.74880 0.0510 Uiso calc . 0.500
H H45A 0.85000 0.59820 0.76410 0.0510 Uiso calc . 0.500
H H46A 1.02530 0.62300 0.74320 0.0510 Uiso calc . 0.500
H H47A 0.99530 0.54330 0.76820 0.0510 Uiso calc . 0.500
H H51A 1.41910 0.75050 0.69820 0.0360 Uiso calc R 1.000
H H61A 1.15470 0.74550 0.61310 0.0340 Uiso calc R 1.000
H H62A 0.61050 0.41780 0.49470 0.0490 Uiso calc R 1.000
H H63A 0.71360 0.41570 0.40390 0.0490 Uiso calc R 1.000
H H64A 0.55710 0.46490 0.39700 0.0490 Uiso calc R 1.000
H H3 0.36400 0.58190 0.01800 0.0300 Uiso calc R 1.000
H H5 0.79580 0.61430 -0.08000 0.0300 Uiso calc R 1.000

loop_
_atom_type_symbol
_atom_type_description
_atom_type_scat_dispersion_real
_atom_type_scat_dispersion_imag
_atom_type_scat_source
C C 0.0033 0.0016 'International Tables Vol C Tables 4.2.6.8 and 6.1.1.4'
H H 0.0000 0.0000 'International Tables Vol C Tables 4.2.6.8 and 6.1.1.4'
N N 0.0061 0.0033 'International Tables Vol C Tables 4.2.6.8 and 6.1.1.4'
O O 0.0106 0.0060 'International Tables Vol C Tables 4.2.6.8 and 6.1.1.4'
S S 0.1246 0.1234 'International Tables Vol C Tables 4.2.6.8 and 6.1.1.4'

loop_
_geom_angle_atom_site_label_1
_geom_angle_atom_site_label_2
_geom_angle_atom_site_label_3
_geom_angle
_geom_angle_publ_flag
O11A S1A O12A 120.16(8) no
O11A S1A N2A 101.96(8) no
O11A S1A C11A 110.38(8) no
O12A S1A N2A 106.88(7) no
O12A S1A C11A 109.00(8) no
N2A S1A C11A 107.56(8) no
C2A N1A C6A 121.10(15) no
S1A N2A C2A 125.08(13) no
C2A N3A C4A 117.03(14) no
C6A N1A H1A 122.8(14) no
C2A N1A H1A 116.1(14) no
C2A N2A H2A 120.8(13) no
S1A N2A H2A 111.1(13) no
H42A N41A H41A 122(2) no
C41A N41A H42A 119.8(16) no
C41A N41A H41A 117.5(14) no
O22 N2 C2 118.04(14) no
O21 N2 O22 123.55(15) no
O21 N2 C2 118.41(14) no
O42 N4 C4 118.33(15) no
O41 N4 O42 123.30(16) no
O41 N4 C4 118.36(15) no
O61 N6 O62 123.76(15) no
O62 N6 C6 118.33(15) no
O61 N6 C6 117.87(15) no
N2A C2A N3A 120.80(15) no
N1A C2A N2A 115.75(15) no
N1A C2A N3A 123.44(15) no
N3A C4A C42A 116.81(14) no
C5A C4A C42A 121.51(15) no
N3A C4A C5A 121.67(15) no
C4A C5A C6A 119.31(15) no
N1A C6A C62A 116.68(15) no
N1A C6A C5A 117.43(14) no
C5A C6A C62A 125.89(15) no
S1A C11A C21A 119.28(13) no
S1A C11A C61A 120.71(13) no
C21A C11A C61A 120.01(16) no
C11A C21A C31A 119.83(16) no
C21A C31A C41A 120.84(16) no
C31A C41A C51A 118.47(16) no
N41A C41A C31A 121.33(16) no
N41A C41A C51A 120.20(17) no
C41A C51A C61A 120.80(17) no
C11A C61A C51A 120.06(16) no
C6A C5A H5A 120.00 no
C4A C5A H5A 120.00 no
C11A C21A H21A 120.00 no
C31A C21A H21A 120.00 no
C41A C31A H31A 120.00 no
C21A C31A H31A 120.00 no
H43A C42A H44A 109.00 no
H45A C42A H46A 109.00 no
H45A C42A H47A 109.00 no
H46A C42A H47A 110.00 no
C4A C42A H47A 109.00 no
H48A C42A H43A 109.00 no
H48A C42A H44A 110.00 no
C4A C42A H43A 109.00 no
C4A C42A H44A 109.00 no
C4A C42A H45A 109.00 no
C4A C42A H46A 109.00 no
C4A C42A H48A 109.00 no
C41A C51A H51A 120.00 no
C61A C51A H51A 120.00 no
C51A C61A H61A 120.00 no
C11A C61A H61A 120.00 no
C6A C62A H63A 110.00 no
C6A C62A H64A 109.00 no
H62A C62A H64A 109.00 no
H63A C62A H64A 109.00 no
H62A C62A H63A 109.00 no
C6A C62A H62A 109.00 no
O1 C1 C2 124.07(15) no
O1 C1 C6 123.16(15) no
C2 C1 C6 112.68(14) no
N2 C2 C1 117.87(14) no
N2 C2 C3 117.30(14) no
C1 C2 C3 124.83(15) no
C2 C3 C4 117.63(15) no
N4 C4 C3 119.69(15) no
N4 C4 C5 118.47(15) no
C3 C4 C5 121.84(16) no
C4 C5 C6 119.07(16) no
N6 C6 C1 119.34(15) no
N6 C6 C5 116.80(15) no
C1 C6 C5 123.86(15) no
C2 C3 H3 121.00 no
C4 C3 H3 121.00 no
C4 C5 H5 120.00 no
C6 C5 H5 120.00 no

loop_
_geom_bond_atom_site_label_1
_geom_bond_atom_site_label_2
_geom_bond_distance
_geom_bond_publ_flag
S1A O11A 1.4292(14) no
S1A O12A 1.4301(14) no
S1A N2A 1.6792(14) no
S1A C11A 1.7318(17) no
O1 C1 1.269(2) no
O21 N2 1.229(2) no
O22 N2 1.221(2) no
O41 N4 1.220(2) no
O42 N4 1.227(2) no
O61 N6 1.225(2) no
O62 N6 1.228(2) no
N1A C2A 1.351(2) no
N1A C6A 1.355(2) no
N2A C2A 1.367(2) no
N3A C4A 1.350(2) no
N3A C2A 1.320(2) no
N41A C41A 1.366(2) no
N1A H1A 0.91(2) no
N2A H2A 0.85(2) no
N41A H42A 0.89(3) no
N41A H41A 0.90(2) no
N2 C2 1.464(2) no
N4 C4 1.451(2) no
N6 C6 1.462(2) no
C4A C5A 1.399(2) no
C4A C42A 1.486(2) no
C5A C6A 1.370(2) no
C6A C62A 1.491(2) no
C11A C61A 1.389(2) no
C11A C21A 1.401(2) no
C21A C31A 1.372(2) no
C31A C41A 1.400(3) no
C41A C51A 1.410(2) no
C51A C61A 1.368(2) no
C5A H5A 0.9500 no
C21A H21A 0.9500 no
C31A H31A 0.9500 no
C42A H44A 0.9800 no
C42A H48A 0.9800 no
C42A H43A 0.9800 no
C42A H47A 0.9800 no
C42A H45A 0.9800 no
C42A H46A 0.9800 no
C51A H51A 0.9500 no
C61A H61A 0.9500 no
C62A H62A 0.9800 no
C62A H63A 0.9800 no
C62A H64A 0.9800 no
C1 C2 1.433(2) no
C1 C6 1.432(2) no
C2 C3 1.376(2) no
C3 C4 1.384(2) no
C4 C5 1.385(2) no
C5 C6 1.367(2) no
C3 H3 0.9500 no
C5 H5 0.9500 no

loop_
_geom_hbond_atom_site_label_D
_geom_hbond_atom_site_label_H
_geom_hbond_atom_site_label_A
_geom_hbond_site_symmetry_A
_geom_hbond_distance_DH
_geom_hbond_distance_HA
_geom_hbond_distance_DA
_geom_hbond_angle_DHA
_geom_hbond_publ_flag
N1A H1A O1 . 0.91(2) 1.70(2) 2.5545(19) 154(2) yes
N1A H1A O21 . 0.91(2) 2.46(2) 2.974(2) 116.2(18) yes
N2A H2A O1 . 0.85(2) 2.07(2) 2.7661(19) 139.2(17) yes
N2A H2A O62 . 0.85(2) 2.59(2) 3.319(2) 145.0(15) yes
N41A H41A O12A 1_655 0.90(2) 2.16(2) 3.035(2) 163(2) yes

loop_
_geom_torsion_atom_site_label_1
_geom_torsion_atom_site_label_2
_geom_torsion_atom_site_label_3
_geom_torsion_atom_site_label_4
_geom_torsion
_geom_torsion_publ_flag
O11A S1A N2A C2A -162.41(14) no
O12A S1A N2A C2A -35.47(17) no
C11A S1A N2A C2A 81.46(16) no
O11A S1A C11A C21A -28.19(15) no
O11A S1A C11A C61A 150.90(13) no
O12A S1A C11A C21A -162.20(12) no
O12A S1A C11A C61A 16.88(15) no
N2A S1A C11A C21A 82.26(14) no
N2A S1A C11A C61A -98.65(14) no
C6A N1A C2A N2A 177.49(14) no
C6A N1A C2A N3A -1.2(2) no
C2A N1A C6A C5A 0.3(2) no
C2A N1A C6A C62A -179.73(14) no
S1A N2A C2A N1A 154.00(12) no
S1A N2A C2A N3A -27.3(2) no
C4A N3A C2A N1A 0.7(2) no
C4A N3A C2A N2A -177.96(15) no
C2A N3A C4A C5A 0.7(2) no
C2A N3A C4A C42A 179.73(14) no
O21 N2 C2 C3 -138.41(16) no
O22 N2 C2 C1 -137.67(15) no
O22 N2 C2 C3 41.5(2) no
O21 N2 C2 C1 42.4(2) no
O41 N4 C4 C3 -10.9(2) no
O42 N4 C4 C3 170.19(15) no
O42 N4 C4 C5 -10.0(2) no
O41 N4 C4 C5 168.93(16) no
O61 N6 C6 C5 -30.7(2) no
O62 N6 C6 C1 -32.2(2) no
O62 N6 C6 C5 146.91(16) no
O61 N6 C6 C1 150.26(16) no
N3A C4A C5A C6A -1.5(2) no
C42A C4A C5A C6A 179.47(15) no
C4A C5A C6A C62A -178.97(15) no
C4A C5A C6A N1A 1.0(2) no
S1A C11A C21A C31A 178.90(13) no
C61A C11A C21A C31A -0.2(2) no
S1A C11A C61A C51A -178.95(12) no
C21A C11A C61A C51A 0.1(2) no
C11A C21A C31A C41A 0.3(2) no
C21A C31A C41A C51A -0.3(2) no
C21A C31A C41A N41A -180.00(16) no
C31A C41A C51A C61A 0.3(2) no
N41A C41A C51A C61A 179.94(16) no
C41A C51A C61A C11A -0.2(2) no
O1 C1 C2 N2 6.3(2) no
O1 C1 C2 C3 -172.77(15) no
C6 C1 C2 N2 -177.07(13) no
C6 C1 C2 C3 3.8(2) no
O1 C1 C6 N6 -7.2(2) no
O1 C1 C6 C5 173.80(15) no
C2 C1 C6 N6 176.16(14) no
C2 C1 C6 C5 -2.8(2) no
N2 C2 C3 C4 177.92(14) no
C1 C2 C3 C4 -3.0(2) no
C2 C3 C4 N4 -179.35(14) no
C2 C3 C4 C5 0.8(2) no
N4 C4 C5 C6 -179.78(14) no
C3 C4 C5 C6 0.0(2) no
C4 C5 C6 N6 -177.92(14) no
C4 C5 C6 C1 1.1(2) no
